data_7032541
loop_
_publ_author_name
'Chen, Gong-Jun'
'Zhou, Yang'
'Jin, Guo-Xia'
'Dong, Yu-Bin'

_publ_section_title
;
 [Dy(acac)3(dppn)]&#x00B7;C2H5OH: construction of a single-ion magnet
 based on the square-antiprism dysprosium(iii) ion.
;
_journal_issue 44
_journal_name_full 'Dalton transactions (Cambridge, England : 2003)'
_journal_page_first 16659
_journal_page_last 16665
_journal_paper_doi 10.1039/c4dt01956c
_journal_volume 43
_journal_year 2014
_chemical_formula_sum 'C39 H38 Dy N4 O7'
_chemical_formula_weight 837.23
_chemical_name_systematic
; 
 ? 
;
_space_group_IT_number 2
_symmetry_cell_setting triclinic
_symmetry_space_group_name_Hall '-P 1'
_symmetry_space_group_name_H-M 'P -1'
_atom_sites_solution_hydrogens geom
_atom_sites_solution_primary direct
_atom_sites_solution_secondary difmap
_audit_creation_method SHELXL-97
_cell_angle_alpha 103.621(8)
_cell_angle_beta 93.468(8)
_cell_angle_gamma 96.219(9)
_cell_formula_units_Z 2
_cell_length_a 10.4228(12)
_cell_length_b 12.4496(14)
_cell_length_c 14.2131(10)
_cell_measurement_temperature 293(2)
_cell_measurement_theta_max 72
_cell_measurement_theta_min 21
_cell_volume 1774.8(3)
_computing_cell_refinement 'Bruker XSCANS'
_computing_data_collection 'Bruker XSCANS'
_computing_data_reduction 'Bruker SHELXTL'
_computing_molecular_graphics 'Bruker SHELXTL'
_computing_publication_material 'Bruker SHELXTL'
_computing_structure_refinement 'SHELXL-97 (Sheldrick, 1997)'
_computing_structure_solution 'SHELXS-97 (Sheldrick, 1990)'
_diffrn_ambient_temperature 293(2)
_diffrn_measured_fraction_theta_full 0.978
_diffrn_measured_fraction_theta_max 0.978
_diffrn_radiation_monochromator graphite
_diffrn_radiation_source 'fine-focus sealed tube'
_diffrn_radiation_type MoK\a
_diffrn_radiation_wavelength 0.71073
_diffrn_reflns_av_R_equivalents 0.0483
_diffrn_reflns_av_sigmaI/netI 0.0868
_diffrn_reflns_limit_h_max 14
_diffrn_reflns_limit_h_min -11
_diffrn_reflns_limit_k_max 16
_diffrn_reflns_limit_k_min -16
_diffrn_reflns_limit_l_max 18
_diffrn_reflns_limit_l_min -16
_diffrn_reflns_number 13956
_diffrn_reflns_theta_full 29.39
_diffrn_reflns_theta_max 29.39
_diffrn_reflns_theta_min 2.36
_exptl_absorpt_coefficient_mu 2.161
_exptl_absorpt_correction_T_max 0.635
_exptl_absorpt_correction_T_min 0.515
_exptl_absorpt_correction_type multi-scan
_exptl_absorpt_process_details crystalclear
_exptl_crystal_colour red
_exptl_crystal_density_diffrn 1.567
_exptl_crystal_density_method 'not measured'
_exptl_crystal_description prism
_exptl_crystal_F_000 844
_exptl_crystal_size_max 0.41
_exptl_crystal_size_mid 0.26
_exptl_crystal_size_min 0.21
_refine_diff_density_max 1.834
_refine_diff_density_min -1.156
_refine_diff_density_rms 0.126
_refine_ls_extinction_method none
_refine_ls_goodness_of_fit_ref 1.040
_refine_ls_hydrogen_treatment constr
_refine_ls_matrix_type full
_refine_ls_number_parameters 467
_refine_ls_number_reflns 8101
_refine_ls_number_restraints 0
_refine_ls_restrained_S_all 1.040
_refine_ls_R_factor_all 0.0673
_refine_ls_R_factor_gt 0.0480
_refine_ls_shift/su_max 0.002
_refine_ls_shift/su_mean 0.000
_refine_ls_structure_factor_coef Fsqd
_refine_ls_weighting_details 'calc w=1/[\s^2^(Fo^2^)+(0.0279P)^2^+0.0000P] where P=(Fo^2^+2Fc^2^)/3'
_refine_ls_weighting_scheme calc
_refine_ls_wR_factor_gt 0.0860
_refine_ls_wR_factor_ref 0.0978
_reflns_number_gt 6407
_reflns_number_total 9786
_reflns_threshold_expression >2sigma(I)
_cod_data_source_file c4dt01956c2.cif
_cod_data_source_block p120414c
_cod_depositor_comments
;
The following automatic conversions were performed:

'_symmetry_cell_setting' value 'Triclinic' changed to 'triclinic'
according to
/usr/data/users/saulius/crontab/automatic-downloads/rss-feeds/RSC/lib/dictionaries/cif_core.dic
dictionary named 'cif_core.dic' version 2.4.2 from 2011-04-26.

Automatic conversion script
Id: cif_fix_values 2281 2013-09-26 08:29:07Z andrius 

 Adding full bibliography for 7032541.cif.
;
_cod_original_sg_symbol_H-M P-1
_cod_database_code 7032541

loop_
_symmetry_equiv_pos_as_xyz
'x, y, z'
'-x, -y, -z'

loop_
_atom_site_label
_atom_site_type_symbol
_atom_site_fract_x
_atom_site_fract_y
_atom_site_fract_z
_atom_site_U_iso_or_equiv
_atom_site_adp_type
_atom_site_occupancy
_atom_site_symmetry_multiplicity
_atom_site_calc_flag
_atom_site_refinement_flags
Dy1 Dy 0.90581(2) 0.217539(19) 0.340016(16) 0.03194(8) Uani 1 1 d .
O1 O 0.6929(3) 0.1944(3) 0.3853(2) 0.0377(8) Uani 1 1 d .
O2 O 0.9142(3) 0.3066(3) 0.5024(2) 0.0331(8) Uani 1 1 d .
O3 O 1.0529(3) 0.1332(3) 0.4176(2) 0.0408(8) Uani 1 1 d .
O4 O 0.8371(3) 0.0272(3) 0.2891(2) 0.0418(8) Uani 1 1 d .
O5 O 1.0919(3) 0.3463(3) 0.3528(2) 0.0346(8) Uani 1 1 d .
O6 O 1.0184(3) 0.1542(3) 0.2061(2) 0.0379(8) Uani 1 1 d .
N1 N 0.7540(3) 0.2111(3) 0.1897(3) 0.0325(9) Uani 1 1 d .
N2 N 0.8107(3) 0.4001(3) 0.3306(3) 0.0297(9) Uani 1 1 d .
N3 N 0.4170(4) 0.3677(3) 0.0410(3) 0.0334(9) Uani 1 1 d .
N4 N 0.4744(4) 0.5652(3) 0.1912(2) 0.0303(9) Uani 1 1 d .
C1 C 0.8438(5) 0.4948(4) 0.3983(3) 0.0350(11) Uani 1 1 d .
H1 H 0.9098 0.4972 0.4461 0.042 Uiso 1 1 calc R
C2 C 0.7847(5) 0.5903(4) 0.4011(3) 0.0355(11) Uani 1 1 d .
H2 H 0.8127 0.6554 0.4486 0.043 Uiso 1 1 calc R
C3 C 0.6848(4) 0.5872(4) 0.3331(3) 0.0336(11) Uani 1 1 d .
H3 H 0.6435 0.6499 0.3342 0.040 Uiso 1 1 calc R
C4 C 0.6455(4) 0.4878(4) 0.2616(3) 0.0282(10) Uani 1 1 d .
C5 C 0.7123(4) 0.3973(4) 0.2624(3) 0.0285(10) Uani 1 1 d .
C6 C 0.6818(4) 0.2938(4) 0.1865(3) 0.0292(10) Uani 1 1 d .
C7 C 0.7301(5) 0.1197(4) 0.1170(4) 0.0408(13) Uani 1 1 d .
H7 H 0.7807 0.0626 0.1173 0.049 Uiso 1 1 calc R
C8 C 0.6352(5) 0.1045(4) 0.0414(4) 0.0407(13) Uani 1 1 d .
H8 H 0.6224 0.0388 -0.0073 0.049 Uiso 1 1 calc R
C9 C 0.5611(5) 0.1870(4) 0.0396(3) 0.0386(12) Uani 1 1 d .
H9 H 0.4955 0.1777 -0.0101 0.046 Uiso 1 1 calc R
C10 C 0.5833(4) 0.2858(4) 0.1121(3) 0.0305(11) Uani 1 1 d .
C11 C 0.5094(4) 0.3789(4) 0.1118(3) 0.0309(11) Uani 1 1 d .
C12 C 0.5391(4) 0.4801(4) 0.1863(3) 0.0282(10) Uani 1 1 d .
C13 C 0.3036(5) 0.6427(4) 0.1201(3) 0.0346(11) Uani 1 1 d .
H13 H 0.3214 0.7071 0.1700 0.042 Uiso 1 1 calc R
C14 C 0.2519(4) 0.4497(4) -0.0312(3) 0.0343(12) Uani 1 1 d .
H14 H 0.2352 0.3860 -0.0819 0.041 Uiso 1 1 calc R
C15 C 0.3769(4) 0.5555(4) 0.1191(3) 0.0300(11) Uani 1 1 d .
C16 C 0.3499(4) 0.4553(4) 0.0425(3) 0.0319(11) Uani 1 1 d .
C17 C 0.2038(5) 0.6354(4) 0.0477(3) 0.0360(12) Uani 1 1 d .
C18 C 0.1797(5) 0.5359(4) -0.0305(3) 0.0355(12) Uani 1 1 d .
C19 C 0.0786(5) 0.5320(5) -0.1054(3) 0.0401(13) Uani 1 1 d .
H19 H 0.0618 0.4691 -0.1569 0.048 Uiso 1 1 calc R
C20 C 0.1259(5) 0.7215(5) 0.0485(4) 0.0443(13) Uani 1 1 d .
H20 H 0.1391 0.7852 0.0995 0.053 Uiso 1 1 calc R
C21 C 0.0311(5) 0.7124(5) -0.0247(4) 0.0471(14) Uani 1 1 d .
H21 H -0.0194 0.7699 -0.0235 0.057 Uiso 1 1 calc R
C22 C 0.0091(5) 0.6149(5) -0.1033(4) 0.0470(14) Uani 1 1 d .
H22 H -0.0547 0.6099 -0.1533 0.056 Uiso 1 1 calc R
C23 C 0.4935(5) 0.1953(6) 0.4569(5) 0.071(2) Uani 1 1 d .
H23A H 0.4559 0.2052 0.3966 0.106 Uiso 1 1 calc R
H23B H 0.4588 0.2429 0.5101 0.106 Uiso 1 1 calc R
H23C H 0.4733 0.1191 0.4595 0.106 Uiso 1 1 calc R
C24 C 0.6387(5) 0.2249(4) 0.4637(4) 0.0420(13) Uani 1 1 d .
C25 C 0.7043(5) 0.2794(4) 0.5529(4) 0.0422(13) Uani 1 1 d .
H25 H 0.6560 0.2930 0.6064 0.051 Uiso 1 1 calc R
C26 C 0.8372(5) 0.3155(4) 0.5686(3) 0.0352(12) Uani 1 1 d .
C27 C 0.8965(5) 0.3712(4) 0.6704(3) 0.0475(14) Uani 1 1 d .
H27A H 0.9725 0.3383 0.6840 0.071 Uiso 1 1 calc R
H27B H 0.8349 0.3613 0.7162 0.071 Uiso 1 1 calc R
H27C H 0.9196 0.4493 0.6758 0.071 Uiso 1 1 calc R
C28 C 1.1973(5) 0.0182(5) 0.4660(4) 0.0603(17) Uani 1 1 d .
H28A H 1.2385 0.0887 0.5049 0.090 Uiso 1 1 calc R
H28B H 1.2585 -0.0181 0.4259 0.090 Uiso 1 1 calc R
H28C H 1.1666 -0.0276 0.5077 0.090 Uiso 1 1 calc R
C29 C 1.0849(5) 0.0365(4) 0.4026(4) 0.0422(13) Uani 1 1 d .
C30 C 1.0185(5) -0.0557(5) 0.3323(4) 0.0523(15) Uani 1 1 d .
H30 H 1.0564 -0.1213 0.3197 0.063 Uiso 1 1 calc R
C31 C 0.9005(5) -0.0559(5) 0.2805(4) 0.0475(14) Uani 1 1 d .
C32 C 0.8385(6) -0.1633(5) 0.2112(4) 0.0652(18) Uani 1 1 d .
H32A H 0.7663 -0.1946 0.2392 0.098 Uiso 1 1 calc R
H32B H 0.9010 -0.2151 0.1997 0.098 Uiso 1 1 calc R
H32C H 0.8089 -0.1484 0.1508 0.098 Uiso 1 1 calc R
C33 C 1.3135(5) 0.4252(5) 0.3682(4) 0.0514(15) Uani 1 1 d .
H33A H 1.2968 0.4592 0.4335 0.077 Uiso 1 1 calc R
H33B H 1.3202 0.4806 0.3312 0.077 Uiso 1 1 calc R
H33C H 1.3931 0.3932 0.3691 0.077 Uiso 1 1 calc R
C34 C 1.2036(5) 0.3349(4) 0.3221(3) 0.0372(12) Uani 1 1 d .
C35 C 1.2297(5) 0.2487(5) 0.2473(4) 0.0435(13) Uani 1 1 d .
H35 H 1.3151 0.2473 0.2321 0.052 Uiso 1 1 calc R
C36 C 1.1371(5) 0.1637(5) 0.1930(4) 0.0426(13) Uani 1 1 d .
C37 C 1.1802(6) 0.0790(5) 0.1100(4) 0.0635(17) Uani 1 1 d .
H37A H 1.1117 0.0561 0.0585 0.095 Uiso 1 1 calc R
H37B H 1.2009 0.0155 0.1324 0.095 Uiso 1 1 calc R
H37C H 1.2555 0.1118 0.0863 0.095 Uiso 1 1 calc R
C38 C 0.4764(9) 0.0940(7) 0.6875(6) 0.118(3) Uani 1 1 d .
H38A H 0.5372 0.0889 0.6390 0.178 Uiso 1 1 calc R
H38B H 0.4624 0.1703 0.7109 0.178 Uiso 1 1 calc R
H38C H 0.3958 0.0499 0.6596 0.178 Uiso 1 1 calc R
C39 C 0.5244(16) 0.0554(8) 0.7628(9) 0.193(8) Uani 1 1 d .
H39A H 0.6147 0.0473 0.7539 0.232 Uiso 1 1 calc R
H39B H 0.5230 0.1133 0.8218 0.232 Uiso 1 1 calc R
O7 O 0.4807(11) -0.0201(13) 0.7758(8) 0.350(11) Uani 1 1 d .

loop_
_atom_site_aniso_label
_atom_site_aniso_U_11
_atom_site_aniso_U_22
_atom_site_aniso_U_33
_atom_site_aniso_U_23
_atom_site_aniso_U_13
_atom_site_aniso_U_12
Dy1 0.03581(15) 0.02032(13) 0.03871(14) 0.00296(10) 0.01761(10) 0.00069(9)
O1 0.0344(19) 0.029(2) 0.046(2) 0.0045(16) 0.0120(15) -0.0022(15)
O2 0.0336(18) 0.0282(19) 0.0359(18) 0.0032(15) 0.0163(14) -0.0002(14)
O3 0.041(2) 0.032(2) 0.052(2) 0.0120(18) 0.0146(16) 0.0035(16)
O4 0.048(2) 0.0208(19) 0.056(2) 0.0045(17) 0.0173(17) 0.0037(16)
O5 0.0337(18) 0.0263(19) 0.0440(19) 0.0050(15) 0.0206(14) 0.0032(14)
O6 0.043(2) 0.031(2) 0.0412(19) 0.0049(16) 0.0213(15) 0.0086(16)
N1 0.036(2) 0.020(2) 0.038(2) -0.0033(18) 0.0167(17) 0.0017(17)
N2 0.031(2) 0.024(2) 0.032(2) 0.0015(17) 0.0109(16) 0.0006(17)
N3 0.040(2) 0.027(2) 0.028(2) -0.0033(17) 0.0132(17) -0.0046(19)
N4 0.042(2) 0.025(2) 0.0232(19) 0.0025(17) 0.0128(16) 0.0019(18)
C1 0.041(3) 0.030(3) 0.029(2) -0.001(2) 0.011(2) 0.000(2)
C2 0.047(3) 0.020(3) 0.034(3) -0.004(2) 0.010(2) 0.004(2)
C3 0.045(3) 0.023(3) 0.033(3) 0.001(2) 0.015(2) 0.009(2)
C4 0.031(3) 0.024(3) 0.027(2) 0.000(2) 0.0142(18) -0.001(2)
C5 0.034(3) 0.021(2) 0.028(2) 0.002(2) 0.0159(19) -0.001(2)
C6 0.033(3) 0.022(2) 0.032(2) 0.002(2) 0.018(2) 0.000(2)
C7 0.040(3) 0.027(3) 0.050(3) -0.004(2) 0.020(2) 0.003(2)
C8 0.038(3) 0.026(3) 0.047(3) -0.014(2) 0.017(2) 0.000(2)
C9 0.038(3) 0.030(3) 0.038(3) -0.010(2) 0.016(2) -0.003(2)
C10 0.033(3) 0.022(2) 0.035(3) 0.002(2) 0.019(2) -0.003(2)
C11 0.037(3) 0.024(3) 0.030(2) 0.003(2) 0.019(2) -0.003(2)
C12 0.037(3) 0.021(2) 0.024(2) -0.0018(19) 0.0163(19) -0.001(2)
C13 0.049(3) 0.031(3) 0.026(2) 0.009(2) 0.016(2) 0.007(2)
C14 0.039(3) 0.032(3) 0.027(2) 0.002(2) 0.013(2) -0.008(2)
C15 0.039(3) 0.027(3) 0.024(2) 0.006(2) 0.013(2) -0.001(2)
C16 0.039(3) 0.033(3) 0.024(2) 0.006(2) 0.018(2) 0.000(2)
C17 0.042(3) 0.035(3) 0.032(3) 0.010(2) 0.015(2) -0.002(2)
C18 0.038(3) 0.039(3) 0.030(3) 0.011(2) 0.012(2) -0.004(2)
C19 0.043(3) 0.042(3) 0.035(3) 0.011(2) 0.012(2) -0.004(3)
C20 0.053(3) 0.041(3) 0.043(3) 0.016(3) 0.015(3) 0.007(3)
C21 0.053(4) 0.050(4) 0.047(3) 0.024(3) 0.015(3) 0.011(3)
C22 0.046(3) 0.054(4) 0.043(3) 0.020(3) 0.007(2) -0.003(3)
C23 0.040(4) 0.075(5) 0.087(5) 0.000(4) 0.023(3) -0.005(3)
C24 0.043(3) 0.031(3) 0.053(3) 0.007(3) 0.023(2) 0.004(2)
C25 0.043(3) 0.031(3) 0.047(3) -0.002(2) 0.023(2) -0.004(2)
C26 0.046(3) 0.019(2) 0.041(3) 0.005(2) 0.021(2) -0.001(2)
C27 0.064(4) 0.038(3) 0.036(3) 0.001(2) 0.018(2) -0.006(3)
C28 0.043(3) 0.050(4) 0.094(5) 0.024(4) 0.018(3) 0.013(3)
C29 0.040(3) 0.030(3) 0.064(4) 0.017(3) 0.026(3) 0.009(2)
C30 0.055(4) 0.025(3) 0.078(4) 0.009(3) 0.021(3) 0.016(3)
C31 0.056(4) 0.028(3) 0.056(3) 0.004(3) 0.023(3) -0.003(3)
C32 0.073(4) 0.028(3) 0.084(5) -0.004(3) 0.007(3) 0.000(3)
C33 0.043(3) 0.042(4) 0.069(4) 0.012(3) 0.023(3) -0.003(3)
C34 0.044(3) 0.032(3) 0.040(3) 0.014(2) 0.016(2) 0.004(2)
C35 0.031(3) 0.051(4) 0.049(3) 0.008(3) 0.018(2) 0.010(3)
C36 0.056(4) 0.036(3) 0.043(3) 0.013(3) 0.022(3) 0.022(3)
C37 0.068(4) 0.060(4) 0.063(4) 0.000(3) 0.031(3) 0.029(3)
C38 0.159(8) 0.105(8) 0.133(8) 0.069(7) 0.073(6) 0.081(7)
C39 0.38(2) 0.042(6) 0.134(11) 0.015(6) -0.080(13) -0.029(9)
O7 0.246(10) 0.56(2) 0.252(11) 0.297(15) -0.172(9) -0.253(14)

loop_
_atom_type_symbol
_atom_type_description
_atom_type_scat_dispersion_real
_atom_type_scat_dispersion_imag
_atom_type_scat_source
C C 0.0033 0.0016 'International Tables Vol C Tables 4.2.6.8 and 6.1.1.4'
H H 0.0000 0.0000 'International Tables Vol C Tables 4.2.6.8 and 6.1.1.4'
Dy Dy -0.1892 4.4098 'International Tables Vol C Tables 4.2.6.8 and 6.1.1.4'
N N 0.0061 0.0033 'International Tables Vol C Tables 4.2.6.8 and 6.1.1.4'
O O 0.0106 0.0060 'International Tables Vol C Tables 4.2.6.8 and 6.1.1.4'

loop_
_geom_angle_atom_site_label_1
_geom_angle_atom_site_label_2
_geom_angle_atom_site_label_3
_geom_angle
O2 Dy1 O3 74.74(12)
O2 Dy1 O6 147.80(11)
O3 Dy1 O6 83.33(12)
O2 Dy1 O4 119.85(11)
O3 Dy1 O4 74.31(12)
O6 Dy1 O4 74.78(11)
O2 Dy1 O5 80.12(10)
O3 Dy1 O5 80.14(11)
O6 Dy1 O5 73.03(11)
O4 Dy1 O5 140.73(12)
O2 Dy1 O1 73.55(10)
O3 Dy1 O1 114.63(11)
O6 Dy1 O1 138.08(11)
O4 Dy1 O1 74.60(11)
O5 Dy1 O1 144.24(11)
O2 Dy1 N1 134.46(12)
O3 Dy1 N1 148.76(12)
O6 Dy1 N1 73.53(12)
O4 Dy1 N1 79.48(12)
O5 Dy1 N1 111.67(11)
O1 Dy1 N1 73.30(11)
O2 Dy1 N2 78.87(11)
O3 Dy1 N2 147.59(12)
O6 Dy1 N2 111.17(11)
O4 Dy1 N2 136.49(12)
O5 Dy1 N2 77.06(11)
O1 Dy1 N2 74.49(11)
N1 Dy1 N2 62.74(12)
C24 O1 Dy1 135.0(3)
C26 O2 Dy1 136.6(3)
C29 O3 Dy1 134.4(4)
C31 O4 Dy1 130.8(3)
C34 O5 Dy1 131.5(3)
C36 O6 Dy1 132.6(3)
C7 N1 C6 116.9(4)
C7 N1 Dy1 121.2(3)
C6 N1 Dy1 121.3(3)
C1 N2 C5 117.6(4)
C1 N2 Dy1 121.9(3)
C5 N2 Dy1 120.0(3)
C11 N3 C16 117.3(4)
C12 N4 C15 117.0(4)
N2 C1 C2 123.3(5)
N2 C1 H1 118.3
C2 C1 H1 118.3
C3 C2 C1 119.1(4)
C3 C2 H2 120.4
C1 C2 H2 120.4
C2 C3 C4 119.1(5)
C2 C3 H3 120.4
C4 C3 H3 120.4
C5 C4 C3 118.0(4)
C5 C4 C12 120.7(4)
C3 C4 C12 121.4(4)
N2 C5 C4 122.9(4)
N2 C5 C6 116.3(4)
C4 C5 C6 120.8(4)
N1 C6 C10 122.9(4)
N1 C6 C5 117.5(4)
C10 C6 C5 119.5(4)
N1 C7 C8 124.1(5)
N1 C7 H7 117.9
C8 C7 H7 117.9
C9 C8 C7 118.8(5)
C9 C8 H8 120.6
C7 C8 H8 120.6
C8 C9 C10 119.9(5)
C8 C9 H9 120.1
C10 C9 H9 120.1
C9 C10 C6 117.4(5)
C9 C10 C11 122.2(5)
C6 C10 C11 120.4(4)
N3 C11 C12 121.5(5)
N3 C11 C10 118.5(4)
C12 C11 C10 120.0(4)
N4 C12 C11 122.8(4)
N4 C12 C4 118.6(4)
C11 C12 C4 118.6(4)
C15 C13 C17 121.4(5)
C15 C13 H13 119.3
C17 C13 H13 119.3
C18 C14 C16 121.8(5)
C18 C14 H14 119.1
C16 C14 H14 119.1
N4 C15 C13 120.1(4)
N4 C15 C16 120.2(4)
C13 C15 C16 119.7(4)
N3 C16 C14 120.3(4)
N3 C16 C15 121.2(4)
C14 C16 C15 118.5(5)
C13 C17 C20 122.5(5)
C13 C17 C18 118.6(5)
C20 C17 C18 119.0(5)
C14 C18 C19 122.7(5)
C14 C18 C17 119.9(4)
C19 C18 C17 117.4(5)
C22 C19 C18 122.1(5)
C22 C19 H19 119.0
C18 C19 H19 119.0
C21 C20 C17 120.8(5)
C21 C20 H20 119.6
C17 C20 H20 119.6
C20 C21 C22 120.3(6)
C20 C21 H21 119.9
C22 C21 H21 119.9
C19 C22 C21 120.6(5)
C19 C22 H22 119.7
C21 C22 H22 119.7
C24 C23 H23A 109.5
C24 C23 H23B 109.5
H23A C23 H23B 109.5
C24 C23 H23C 109.5
H23A C23 H23C 109.5
H23B C23 H23C 109.5
O1 C24 C25 124.5(5)
O1 C24 C23 116.2(5)
C25 C24 C23 119.3(5)
C24 C25 C26 125.2(4)
C24 C25 H25 117.4
C26 C25 H25 117.4
O2 C26 C25 124.5(4)
O2 C26 C27 116.0(4)
C25 C26 C27 119.5(4)
C26 C27 H27A 109.5
C26 C27 H27B 109.5
H27A C27 H27B 109.5
C26 C27 H27C 109.5
H27A C27 H27C 109.5
H27B C27 H27C 109.5
C29 C28 H28A 109.5
C29 C28 H28B 109.5
H28A C28 H28B 109.5
C29 C28 H28C 109.5
H28A C28 H28C 109.5
H28B C28 H28C 109.5
O3 C29 C30 123.7(5)
O3 C29 C28 117.5(5)
C30 C29 C28 118.8(5)
C31 C30 C29 125.0(5)
C31 C30 H30 117.5
C29 C30 H30 117.5
O4 C31 C30 125.0(5)
O4 C31 C32 116.4(5)
C30 C31 C32 118.6(5)
C31 C32 H32A 109.5
C31 C32 H32B 109.5
H32A C32 H32B 109.5
C31 C32 H32C 109.5
H32A C32 H32C 109.5
H32B C32 H32C 109.5
C34 C33 H33A 109.5
C34 C33 H33B 109.5
H33A C33 H33B 109.5
C34 C33 H33C 109.5
H33A C33 H33C 109.5
H33B C33 H33C 109.5
O5 C34 C35 124.7(4)
O5 C34 C33 117.3(4)
C35 C34 C33 117.9(4)
C34 C35 C36 124.8(5)
C34 C35 H35 117.6
C36 C35 H35 117.6
O6 C36 C35 124.6(5)
O6 C36 C37 117.1(5)
C35 C36 C37 118.3(5)
C36 C37 H37A 109.5
C36 C37 H37B 109.5
H37A C37 H37B 109.5
C36 C37 H37C 109.5
H37A C37 H37C 109.5
H37B C37 H37C 109.5
C39 C38 H38A 109.5
C39 C38 H38B 109.5
H38A C38 H38B 109.5
C39 C38 H38C 109.5
H38A C38 H38C 109.5
H38B C38 H38C 109.5
O7 C39 C38 120.3(14)
O7 C39 H39A 107.2
C38 C39 H39A 107.2
O7 C39 H39B 107.3
C38 C39 H39B 107.2
H39A C39 H39B 106.9

loop_
_geom_bond_atom_site_label_1
_geom_bond_atom_site_label_2
_geom_bond_distance
Dy1 O2 2.305(3)
Dy1 O3 2.314(3)
Dy1 O6 2.321(3)
Dy1 O4 2.327(3)
Dy1 O5 2.347(3)
Dy1 O1 2.354(3)
Dy1 N1 2.561(4)
Dy1 N2 2.604(4)
O1 C24 1.276(5)
O2 C26 1.266(5)
O3 C29 1.258(6)
O4 C31 1.272(6)
O5 C34 1.278(5)
O6 C36 1.260(6)
N1 C7 1.334(6)
N1 C6 1.346(6)
N2 C1 1.331(6)
N2 C5 1.359(5)
N3 C11 1.322(6)
N3 C16 1.354(6)
N4 C12 1.307(6)
N4 C15 1.374(5)
C1 C2 1.391(7)
C1 H1 0.9300
C2 C3 1.368(6)
C2 H2 0.9300
C3 C4 1.407(6)
C3 H3 0.9300
C4 C5 1.388(6)
C4 C12 1.473(6)
C5 C6 1.463(6)
C6 C10 1.407(6)
C7 C8 1.380(7)
C7 H7 0.9300
C8 C9 1.355(7)
C8 H8 0.9300
C9 C10 1.393(6)
C9 H9 0.9300
C10 C11 1.460(7)
C11 C12 1.432(6)
C13 C15 1.391(7)
C13 C17 1.398(6)
C13 H13 0.9300
C14 C18 1.374(7)
C14 C16 1.402(6)
C14 H14 0.9300
C15 C16 1.439(6)
C17 C20 1.412(7)
C17 C18 1.444(7)
C18 C19 1.441(6)
C19 C22 1.320(7)
C19 H19 0.9300
C20 C21 1.367(7)
C20 H20 0.9300
C21 C22 1.429(7)
C21 H21 0.9300
C22 H22 0.9300
C23 C24 1.511(7)
C23 H23A 0.9600
C23 H23B 0.9600
C23 H23C 0.9600
C24 C25 1.387(7)
C25 C26 1.396(6)
C25 H25 0.9300
C26 C27 1.511(6)
C27 H27A 0.9600
C27 H27B 0.9600
C27 H27C 0.9600
C28 C29 1.505(7)
C28 H28A 0.9600
C28 H28B 0.9600
C28 H28C 0.9600
C29 C30 1.413(7)
C30 C31 1.395(8)
C30 H30 0.9300
C31 C32 1.514(7)
C32 H32A 0.9600
C32 H32B 0.9600
C32 H32C 0.9600
C33 C34 1.512(6)
C33 H33A 0.9600
C33 H33B 0.9600
C33 H33C 0.9600
C34 C35 1.385(7)
C35 C36 1.397(7)
C35 H35 0.9300
C36 C37 1.512(7)
C37 H37A 0.9600
C37 H37B 0.9600
C37 H37C 0.9600
C38 C39 1.363(12)
C38 H38A 0.9600
C38 H38B 0.9600
C38 H38C 0.9600
C39 O7 1.060(11)
C39 H39A 0.9700
C39 H39B 0.9700

loop_
_geom_torsion_atom_site_label_1
_geom_torsion_atom_site_label_2
_geom_torsion_atom_site_label_3
_geom_torsion_atom_site_label_4
_geom_torsion
O2 Dy1 O1 C24 0.4(5)
O3 Dy1 O1 C24 64.5(5)
O6 Dy1 O1 C24 173.1(4)
O4 Dy1 O1 C24 128.7(5)
O5 Dy1 O1 C24 -43.8(5)
N1 Dy1 O1 C24 -147.9(5)
N2 Dy1 O1 C24 -82.3(5)
O3 Dy1 O2 C26 -114.6(5)
O6 Dy1 O2 C26 -163.4(4)
O4 Dy1 O2 C26 -53.3(5)
O5 Dy1 O2 C26 163.0(5)
O1 Dy1 O2 C26 7.5(4)
N1 Dy1 O2 C26 52.3(5)
N2 Dy1 O2 C26 84.4(5)
O2 Dy1 O3 C29 148.0(4)
O6 Dy1 O3 C29 -55.8(4)
O4 Dy1 O3 C29 20.2(4)
O5 Dy1 O3 C29 -129.7(4)
O1 Dy1 O3 C29 84.6(4)
N1 Dy1 O3 C29 -13.8(5)
N2 Dy1 O3 C29 -175.4(4)
O2 Dy1 O4 C31 -89.6(5)
O3 Dy1 O4 C31 -28.0(4)
O6 Dy1 O4 C31 59.2(4)
O5 Dy1 O4 C31 23.3(5)
O1 Dy1 O4 C31 -149.8(5)
N1 Dy1 O4 C31 134.8(5)
N2 Dy1 O4 C31 164.1(4)
O2 Dy1 O5 C34 133.9(4)
O3 Dy1 O5 C34 57.8(4)
O6 Dy1 O5 C34 -28.2(4)
O4 Dy1 O5 C34 8.0(5)
O1 Dy1 O5 C34 176.7(4)
N1 Dy1 O5 C34 -92.1(4)
N2 Dy1 O5 C34 -145.4(4)
O2 Dy1 O6 C36 -4.9(5)
O3 Dy1 O6 C36 -51.8(4)
O4 Dy1 O6 C36 -127.3(5)
O5 Dy1 O6 C36 29.9(4)
O1 Dy1 O6 C36 -171.7(4)
N1 Dy1 O6 C36 149.4(5)
N2 Dy1 O6 C36 98.2(4)
O2 Dy1 N1 C7 -147.5(3)
O3 Dy1 N1 C7 7.5(4)
O6 Dy1 N1 C7 51.4(3)
O4 Dy1 N1 C7 -25.7(3)
O5 Dy1 N1 C7 115.0(3)
O1 Dy1 N1 C7 -102.6(3)
N2 Dy1 N1 C7 176.5(4)
O2 Dy1 N1 C6 23.5(4)
O3 Dy1 N1 C6 178.5(3)
O6 Dy1 N1 C6 -137.6(3)
O4 Dy1 N1 C6 145.3(3)
O5 Dy1 N1 C6 -74.0(3)
O1 Dy1 N1 C6 68.4(3)
N2 Dy1 N1 C6 -12.4(3)
O2 Dy1 N2 C1 28.4(3)
O3 Dy1 N2 C1 -7.4(4)
O6 Dy1 N2 C1 -119.6(3)
O4 Dy1 N2 C1 150.4(3)
O5 Dy1 N2 C1 -53.8(3)
O1 Dy1 N2 C1 104.3(3)
N1 Dy1 N2 C1 -176.8(4)
O2 Dy1 N2 C5 -142.8(3)
O3 Dy1 N2 C5 -178.7(3)
O6 Dy1 N2 C5 69.1(3)
O4 Dy1 N2 C5 -20.8(4)
O5 Dy1 N2 C5 134.9(3)
O1 Dy1 N2 C5 -67.0(3)
N1 Dy1 N2 C5 11.9(3)
C5 N2 C1 C2 -1.3(6)
Dy1 N2 C1 C2 -172.8(3)
N2 C1 C2 C3 2.0(7)
C1 C2 C3 C4 -0.6(7)
C2 C3 C4 C5 -1.2(6)
C2 C3 C4 C12 -179.6(4)
C1 N2 C5 C4 -0.6(6)
Dy1 N2 C5 C4 171.0(3)
C1 N2 C5 C6 177.4(4)
Dy1 N2 C5 C6 -11.0(5)
C3 C4 C5 N2 1.9(6)
C12 C4 C5 N2 -179.7(3)
C3 C4 C5 C6 -176.1(4)
C12 C4 C5 C6 2.3(6)
C7 N1 C6 C10 1.4(6)
Dy1 N1 C6 C10 -170.0(3)
C7 N1 C6 C5 -176.3(4)
Dy1 N1 C6 C5 12.4(5)
N2 C5 C6 N1 -0.7(6)
C4 C5 C6 N1 177.4(4)
N2 C5 C6 C10 -178.4(4)
C4 C5 C6 C10 -0.3(6)
C6 N1 C7 C8 -1.6(7)
Dy1 N1 C7 C8 169.7(3)
N1 C7 C8 C9 0.3(7)
C7 C8 C9 C10 1.3(7)
C8 C9 C10 C6 -1.5(7)
C8 C9 C10 C11 177.8(4)
N1 C6 C10 C9 0.2(6)
C5 C6 C10 C9 177.7(4)
N1 C6 C10 C11 -179.2(4)
C5 C6 C10 C11 -1.6(6)
C16 N3 C11 C12 -1.0(6)
C16 N3 C11 C10 180.0(4)
C9 C10 C11 N3 1.2(6)
C6 C10 C11 N3 -179.5(3)
C9 C10 C11 C12 -177.9(4)
C6 C10 C11 C12 1.4(6)
C15 N4 C12 C11 -1.8(6)
C15 N4 C12 C4 179.3(3)
N3 C11 C12 N4 2.6(6)
C10 C11 C12 N4 -178.4(4)
N3 C11 C12 C4 -178.5(4)
C10 C11 C12 C4 0.6(6)
C5 C4 C12 N4 176.5(4)
C3 C4 C12 N4 -5.1(6)
C5 C4 C12 C11 -2.5(6)
C3 C4 C12 C11 175.9(4)
C12 N4 C15 C13 179.6(4)
C12 N4 C15 C16 -0.3(6)
C17 C13 C15 N4 179.9(4)
C17 C13 C15 C16 -0.2(7)
C11 N3 C16 C14 179.0(4)
C11 N3 C16 C15 -1.1(6)
C18 C14 C16 N3 178.3(4)
C18 C14 C16 C15 -1.6(6)
N4 C15 C16 N3 1.8(6)
C13 C15 C16 N3 -178.1(4)
N4 C15 C16 C14 -178.3(4)
C13 C15 C16 C14 1.8(6)
C15 C13 C17 C20 178.3(4)
C15 C13 C17 C18 -1.5(6)
C16 C14 C18 C19 180.0(4)
C16 C14 C18 C17 -0.2(7)
C13 C17 C18 C14 1.7(6)
C20 C17 C18 C14 -178.1(4)
C13 C17 C18 C19 -178.4(4)
C20 C17 C18 C19 1.8(6)
C14 C18 C19 C22 179.3(5)
C17 C18 C19 C22 -0.6(7)
C13 C17 C20 C21 178.5(4)
C18 C17 C20 C21 -1.7(7)
C17 C20 C21 C22 0.3(7)
C18 C19 C22 C21 -0.8(8)
C20 C21 C22 C19 1.0(8)
Dy1 O1 C24 C25 -5.3(8)
Dy1 O1 C24 C23 176.6(4)
O1 C24 C25 C26 4.6(9)
C23 C24 C25 C26 -177.3(5)
Dy1 O2 C26 C25 -10.2(8)
Dy1 O2 C26 C27 170.9(3)
C24 C25 C26 O2 2.8(9)
C24 C25 C26 C27 -178.4(5)
Dy1 O3 C29 C30 -8.5(8)
Dy1 O3 C29 C28 173.8(3)
O3 C29 C30 C31 -9.3(9)
C28 C29 C30 C31 168.4(5)
Dy1 O4 C31 C30 25.3(8)
Dy1 O4 C31 C32 -157.3(4)
C29 C30 C31 O4 0.3(9)
C29 C30 C31 C32 -177.0(5)
Dy1 O5 C34 C35 21.0(7)
Dy1 O5 C34 C33 -161.8(3)
O5 C34 C35 C36 1.9(9)
C33 C34 C35 C36 -175.2(5)
Dy1 O6 C36 C35 -24.0(8)
Dy1 O6 C36 C37 158.5(4)
C34 C35 C36 O6 -0.8(9)
C34 C35 C36 C37 176.7(5)
